data_7121101
loop_
_publ_author_name
'Nolla-Saltiel, Roberto'
'Geer, Ana M.'
'Lewis, William'
'Blake, Alexander J.'
'Kays, Deborah L.'

_publ_section_title
;
 Dehydrogenation of dimethylamine-borane mediated by Group 1 pincer
 complexes.
;
_journal_issue 15
_journal_name_full 'Chemical communications (Cambridge, England)'
_journal_page_first 1825
_journal_page_last 1828
_journal_paper_doi 10.1039/c7cc08385h
_journal_volume 54
_journal_year 2018
_chemical_formula_moiety 'C46 H46 Li N3 O'
_chemical_formula_sum 'C46 H46 Li N3 O'
_chemical_formula_weight 663.80
_space_group_crystal_system triclinic
_space_group_IT_number 2
_space_group_name_Hall '-P 1'
_space_group_name_H-M_alt 'P -1'
_symmetry_space_group_name_Hall '-P 1'
_symmetry_space_group_name_H-M 'P -1'
_atom_sites_solution_hydrogens geom
_atom_sites_solution_primary direct
_atom_sites_solution_secondary difmap
_audit_creation_date 2017-10-02
_audit_creation_method
;
Olex2 1.2
(compiled 2017.08.10 svn.r3458 for OlexSys, GUI svn.r5381)
;
_audit_update_record
;
2017-10-25 deposited with the CCDC.
2018-01-04 downloaded from the CCDC.
;
_cell_angle_alpha 66.18(6)
_cell_angle_beta 76.98(5)
_cell_angle_gamma 73.37(6)
_cell_formula_units_Z 2
_cell_length_a 12.023(8)
_cell_length_b 12.802(10)
_cell_length_c 13.927(7)
_cell_measurement_reflns_used 274
_cell_measurement_temperature 120(2)
_cell_measurement_theta_max 59.9020
_cell_measurement_theta_min 3.8690
_cell_volume 1864(2)
_computing_cell_refinement 'CrysAlisPro 1.171.38.43 (Rigaku OD, 2015)'
_computing_data_collection 'CrysAlisPro 1.171.38.43 (Rigaku OD, 2015)'
_computing_data_reduction 'CrysAlisPro 1.171.38.43 (Rigaku OD, 2015)'
_computing_molecular_graphics 'Olex2 (Dolomanov et al., 2009)'
_computing_publication_material 'Olex2 (Dolomanov et al., 2009)'
_computing_structure_refinement 'ShelXL (Sheldrick, 2015)'
_computing_structure_solution 'ShelXT (Sheldrick, 2015)'
_diffrn_ambient_environment 'N2 gas'
_diffrn_ambient_temperature 120(2)
_diffrn_crystal_treatment 'flash frozen in gaseous N2'
_diffrn_detector 'CCD area detector'
_diffrn_detector_type 'Agilent Diffraction Atlas detector'
_diffrn_measured_fraction_theta_full 1.000
_diffrn_measured_fraction_theta_max 1.000
_diffrn_measurement_details
;
List of Runs (angles in degrees, time in seconds):

  # Type    Start    End  Width  t~exp~   \w     \q     \k     \f   Frames
#--------------------------------------------------------------------------
  1  \w    -50.00  34.00   1.00   10.00    --  -38.50  38.00 150.00   84
  2  \w    -89.00  48.00   1.00   10.00    --  -38.50   0.00  90.00  137
  3  \w    -89.00  -5.00   1.00   10.00    --  -38.50 125.00-120.00   84
  4  \w    -93.00 -53.00   1.00   10.00    --  -38.50 125.00  60.00   40
  5  \w     51.00  98.00   1.00   40.00    --  104.50 -94.00  30.00   47
  6  \w     37.00  89.00   1.00   40.00    --  104.50 -30.00-150.00   52
  7  \w    100.00 167.00   1.00   40.00    --  104.50  77.00-150.00   67
  8  \w     34.00  87.00   1.00   40.00    --  104.50 -45.00-180.00   53
  9  \w     57.00 102.00   1.00   40.00    --  104.50 -94.00 -90.00   45
 10  \w     44.00  92.00   1.00   40.00    --  104.50 -94.00  90.00   48
 11  \w     91.00 174.00   1.00   40.00    --  104.50 125.00 -30.00   83
 12  \w     31.00 109.00   1.00   40.00    --  104.50 -94.00 -30.00   78
 13  \w     47.00  90.00   1.00   40.00    --  104.50 -45.00  60.00   43
 14  \w     86.00 178.00   1.00   40.00    --  104.50  30.00 120.00   92
 15  \w     31.00  87.00   1.00   40.00    --  104.50 -30.00 -60.00   56
 16  \w     58.00  86.00   1.00   40.00    --  104.50 -38.00 -34.00   28
 17  \w     81.00 131.00   1.00   40.00    --  104.50  45.00-180.00   50
 18  \w     63.00 120.00   1.00   40.00    --  104.50-125.00-150.00   57
;
_diffrn_measurement_device '\k-geometry diffractometer'
_diffrn_measurement_device_type 'SuperNova-Duo, Atlas'
_diffrn_measurement_specimen_support 'MiTeGen micromount'
_diffrn_orient_matrix_type 'CrysAlisPro convention (1999,Acta A55,543-557)'
_diffrn_orient_matrix_UB_11 0.0189992000
_diffrn_orient_matrix_UB_12 -0.1343811000
_diffrn_orient_matrix_UB_13 0.0453883000
_diffrn_orient_matrix_UB_21 -0.1318098000
_diffrn_orient_matrix_UB_22 0.0104047000
_diffrn_orient_matrix_UB_23 0.0388777000
_diffrn_orient_matrix_UB_31 -0.0207790000
_diffrn_orient_matrix_UB_32 0.0026133000
_diffrn_orient_matrix_UB_33 -0.1062140000
_diffrn_radiation_collimation 'focusing mirrors'
_diffrn_radiation_monochromator mirror
_diffrn_radiation_probe x-ray
_diffrn_radiation_type CuK\a
_diffrn_radiation_wavelength 1.54184
_diffrn_radiation_wavelength_determination fundamental
_diffrn_reflns_av_R_equivalents 0.0884
_diffrn_reflns_av_unetI/netI 0.2702
_diffrn_reflns_Laue_measured_fraction_full 1.000
_diffrn_reflns_Laue_measured_fraction_max 1.000
_diffrn_reflns_limit_h_max 7
_diffrn_reflns_limit_h_min -8
_diffrn_reflns_limit_k_max 6
_diffrn_reflns_limit_k_min -8
_diffrn_reflns_limit_l_max 6
_diffrn_reflns_limit_l_min -9
_diffrn_reflns_number 1794
_diffrn_reflns_point_group_measured_fraction_full 1.000
_diffrn_reflns_point_group_measured_fraction_max 1.000
_diffrn_reflns_theta_full 30.919
_diffrn_reflns_theta_max 30.919
_diffrn_reflns_theta_min 3.496
_diffrn_source 'microfocus sealed tube'
_diffrn_source_current 0.8
_diffrn_source_power 0.04
_diffrn_source_target Cu
_diffrn_source_type 'Agilent Diffraction microfocus tube'
_diffrn_source_voltage 50
_exptl_absorpt_coefficient_mu 0.536
_exptl_absorpt_correction_T_max 0.978
_exptl_absorpt_correction_T_min 0.949
_exptl_absorpt_correction_type gaussian
_exptl_absorpt_process_details
;
CrysAlisPro 1.171.38.43 (Rigaku Oxford Diffraction, 2015)
Numerical absorption correction based on gaussian integration over
            a multifaceted crystal model
Empirical absorption correction using spherical harmonics,
 implemented in SCALE3 ABSPACK scaling algorithm.
;
_exptl_crystal_colour 'clear orange'
_exptl_crystal_colour_lustre clear
_exptl_crystal_colour_primary orange
_exptl_crystal_density_diffrn 1.182
_exptl_crystal_description block
_exptl_crystal_F_000 708
_exptl_crystal_size_max 0.177
_exptl_crystal_size_mid 0.072
_exptl_crystal_size_min 0.043
_refine_diff_density_max 0.209
_refine_diff_density_min -0.180
_refine_diff_density_rms 0.052
_refine_ls_extinction_method none
_refine_ls_goodness_of_fit_ref 0.862
_refine_ls_hydrogen_treatment constr
_refine_ls_matrix_type full
_refine_ls_number_parameters 166
_refine_ls_number_reflns 1150
_refine_ls_number_restraints 0
_refine_ls_restrained_S_all 0.862
_refine_ls_R_factor_all 0.1929
_refine_ls_R_factor_gt 0.0967
_refine_ls_shift/su_max 0.000
_refine_ls_shift/su_mean 0.000
_refine_ls_structure_factor_coef Fsqd
_refine_ls_weighting_details 'w=1/[\s^2^(Fo^2^)+(0.0529P)^2^] where P=(Fo^2^+2Fc^2^)/3'
_refine_ls_weighting_scheme calc
_refine_ls_wR_factor_gt 0.1784
_refine_ls_wR_factor_ref 0.2415
_reflns_Friedel_coverage 0.000
_reflns_number_gt 398
_reflns_number_total 1150
_reflns_threshold_expression 'I > 2\s(I)'
_cod_data_source_file c7cc08385h2.cif
_cod_data_source_block lirnln
_cod_depositor_comments 'Adding full bibliography for 7121096--7121101.cif.'
_cod_database_code 7121101
_nottingham_internal_coll_name LIRNLN
_nottingham_internal_coll_number 16137
_nottingham_internal_coll_client RN/DLK
_nottingham_internal_coll_type custom
_nottingham_internal_coll_frame_method 'ofand \w scans'
_nottingham_internal_coll_frame_time 'degrees,, 10.00, 40.00'
_nottingham_internal_coll_frame_width 'in, 1.00'
_nottingham_internal_coll_user pcxrn3
_nottingham_internal_coll_date 30/05/2016
_nottingham_internal_coll_location NOTTS
_nottingham_internal_coll_instrument 'GVB, PL13110001'
_nottingham_internal_process_date 01/06/2016
_nottingham_internal_process_user pcxrn3
_nottingham_internal_solution_date 01/06/16
_nottingham_internal_solution_user pcxrn3
_nottingham_internal_refinement_date 22/09/17
_nottingham_internal_refinement_user pcxrn3
_nottingham_internal_self_archive_date 22/09/17
_nottingham_internal_self_validation_date 22/09/17
_nottingham_internal_self_validation_user pcxrn3
_shelx_shelxl_version_number 2016/6
_chemical_oxdiff_formula 'C46 H47 Li N3 O'
_chemical_oxdiff_usercomment 'LIRNLN #16137 GVB-1048 IN FOMBLIN FILM ON MICROMOUNT FOR RN/DLK'
_shelx_space_group_comment
;
The symmetry employed for this shelxl refinement is uniquely defined
by the following loop, which should always be used as a source of
symmetry information in preference to the above space-group names.
They are only intended as comments.
;
_shelx_estimated_absorpt_t_max 0.977
_shelx_estimated_absorpt_t_min 0.911
_reflns_odcompleteness_completeness 99.50
_reflns_odcompleteness_iscentric 1
_reflns_odcompleteness_theta 66.97
_olex2_refinement_description
;
1. Fixed Uiso
 At 1.2 times of:
  All C(H) groups, All C(H,H) groups
 At 1.5 times of:
  All C(H,H,H) groups
2. Uiso/Uaniso restraints and constraints
Uanis(C33) = Uanis(C34) = Uanis(C35) = Uanis(C36) = Uanis(C37) = Uanis(C42) =
Uanis(C41) = Uanis(C40) = Uanis(C39) = Uanis(C38)
Uanis(C13) = Uanis(C3) = Uanis(C2) = Uanis(C1) = Uanis(C21) = Uanis(N2) =
Uanis(N1) = Uanis(C12) = Uanis(C5) = Uanis(C4) = Uanis(C6) = Uanis(C11) =
Uanis(C10) = Uanis(C9) = Uanis(C8) = Uanis(C7) = Uanis(C32) = Uanis(C17) =
Uanis(N3)
Uanis(C15) = Uanis(C14) = Uanis(C16)
Uanis(C19) = Uanis(C18) = Uanis(C20)
Uanis(O1) = Uanis(C46) = Uanis(C45) = Uanis(C44) = Uanis(C43)
Uanis(C22) = Uanis(C23) = Uanis(C24) = Uanis(C25) = Uanis(C26) = Uanis(C27) =
Uanis(C28) = Uanis(C29) = Uanis(C30) = Uanis(C31)
Uanis(C10) = Uanis(C15) = Uanis(C13) = Uanis(C12) = Uanis(C11) = Uanis(C6) =
Uanis(C14) = Uanis(C5) = Uanis(C8) = Uanis(C7) = Uanis(C9) = Uanis(N3) =
Uanis(C16) = Uanis(C4) = Uanis(C3) = Uanis(C1) = Uanis(C2) = Uanis(N2) =
Uanis(N1) = Uanis(O1) = Uanis(C18) = Uanis(C19) = Uanis(C17) = Uanis(C20) =
Uanis(C28) = Uanis(C27) = Uanis(C26) = Uanis(C25) = Uanis(C24) = Uanis(C23) =
Uanis(C22) = Uanis(C21) = Uanis(C29) = Uanis(C30) = Uanis(C31) = Uanis(C32) =
Uanis(C33) = Uanis(C34) = Uanis(C35) = Uanis(C36) = Uanis(C37) = Uanis(C38) =
Uanis(C39) = Uanis(C40) = Uanis(C41) = Uanis(C42) = Uanis(C43) = Uanis(C44) =
Uanis(C45) = Uanis(C46) = Uanis(Li1)
3. Others
 U11(O1)=U11(N1)=U11(N2)=U11(N3)=U11(C1)=U11(C2)=U11(C3)=U11(C4)=U11(C5)=
 U11(C6)=U11(C7)=U11(C8)=U11(C9)=U11(C10)=U11(C11)=U11(C12)=U11(C13)=U11(C14)=
 U11(C15)=U11(C16)=U11(C17)=U11(C18)=U11(C19)=U11(C20)=U11(C21)=U11(C22)=
 U11(C23)=U11(C24)=U11(C25)=U11(C26)=U11(C27)=U11(C28)=U11(C29)=U11(C30)=
 U11(C31)=U11(C32)=U11(C33)=U11(C34)=U11(C35)=U11(C36)=U11(C37)=U11(C38)=
 U11(C39)=U11(C40)=U11(C41)=U11(C42)=U11(C43)=U11(C44)=U11(C45)=U11(C46)=
 U11(Li1)=FVAR(1)
 U22(O1)=U22(N1)=U22(N2)=U22(N3)=U22(C1)=U22(C2)=U22(C3)=U22(C4)=U22(C5)=
 U22(C6)=U22(C7)=U22(C8)=U22(C9)=U22(C10)=U22(C11)=U22(C12)=U22(C13)=U22(C14)=
 U22(C15)=U22(C16)=U22(C17)=U22(C18)=U22(C19)=U22(C20)=U22(C21)=U22(C22)=
 U22(C23)=U22(C24)=U22(C25)=U22(C26)=U22(C27)=U22(C28)=U22(C29)=U22(C30)=
 U22(C31)=U22(C32)=U22(C33)=U22(C34)=U22(C35)=U22(C36)=U22(C37)=U22(C38)=
 U22(C39)=U22(C40)=U22(C41)=U22(C42)=U22(C43)=U22(C44)=U22(C45)=U22(C46)=
 U22(Li1)=FVAR(2)
 U33(O1)=U33(N1)=U33(N2)=U33(N3)=U33(C1)=U33(C2)=U33(C3)=U33(C4)=U33(C5)=
 U33(C6)=U33(C7)=U33(C8)=U33(C9)=U33(C10)=U33(C11)=U33(C12)=U33(C13)=U33(C14)=
 U33(C15)=U33(C16)=U33(C17)=U33(C18)=U33(C19)=U33(C20)=U33(C21)=U33(C22)=
 U33(C23)=U33(C24)=U33(C25)=U33(C26)=U33(C27)=U33(C28)=U33(C29)=U33(C30)=
 U33(C31)=U33(C32)=U33(C33)=U33(C34)=U33(C35)=U33(C36)=U33(C37)=U33(C38)=
 U33(C39)=U33(C40)=U33(C41)=U33(C42)=U33(C43)=U33(C44)=U33(C45)=U33(C46)=
 U33(Li1)=FVAR(3)
 U23(O1)=U23(N1)=U23(N2)=U23(N3)=U23(C1)=U23(C2)=U23(C3)=U23(C4)=U23(C5)=
 U23(C6)=U23(C7)=U23(C8)=U23(C9)=U23(C10)=U23(C11)=U23(C12)=U23(C13)=U23(C14)=
 U23(C15)=U23(C16)=U23(C17)=U23(C18)=U23(C19)=U23(C20)=U23(C21)=U23(C22)=
 U23(C23)=U23(C24)=U23(C25)=U23(C26)=U23(C27)=U23(C28)=U23(C29)=U23(C30)=
 U23(C31)=U23(C32)=U23(C33)=U23(C34)=U23(C35)=U23(C36)=U23(C37)=U23(C38)=
 U23(C39)=U23(C40)=U23(C41)=U23(C42)=U23(C43)=U23(C44)=U23(C45)=U23(C46)=
 U23(Li1)=FVAR(4)
 U13(O1)=U13(N1)=U13(N2)=U13(N3)=U13(C1)=U13(C2)=U13(C3)=U13(C4)=U13(C5)=
 U13(C6)=U13(C7)=U13(C8)=U13(C9)=U13(C10)=U13(C11)=U13(C12)=U13(C13)=U13(C14)=
 U13(C15)=U13(C16)=U13(C17)=U13(C18)=U13(C19)=U13(C20)=U13(C21)=U13(C22)=
 U13(C23)=U13(C24)=U13(C25)=U13(C26)=U13(C27)=U13(C28)=U13(C29)=U13(C30)=
 U13(C31)=U13(C32)=U13(C33)=U13(C34)=U13(C35)=U13(C36)=U13(C37)=U13(C38)=
 U13(C39)=U13(C40)=U13(C41)=U13(C42)=U13(C43)=U13(C44)=U13(C45)=U13(C46)=
 U13(Li1)=FVAR(5)
 U12(O1)=U12(N1)=U12(N2)=U12(N3)=U12(C1)=U12(C2)=U12(C3)=U12(C4)=U12(C5)=
 U12(C6)=U12(C7)=U12(C8)=U12(C9)=U12(C10)=U12(C11)=U12(C12)=U12(C13)=U12(C14)=
 U12(C15)=U12(C16)=U12(C17)=U12(C18)=U12(C19)=U12(C20)=U12(C21)=U12(C22)=
 U12(C23)=U12(C24)=U12(C25)=U12(C26)=U12(C27)=U12(C28)=U12(C29)=U12(C30)=
 U12(C31)=U12(C32)=U12(C33)=U12(C34)=U12(C35)=U12(C36)=U12(C37)=U12(C38)=
 U12(C39)=U12(C40)=U12(C41)=U12(C42)=U12(C43)=U12(C44)=U12(C45)=U12(C46)=
 U12(Li1)=FVAR(6)
4.a Secondary CH2 refined with riding coordinates:
 C43(H43a,H43b), C44(H44a,H44b), C45(H45a,H45b), C46(H46a,H46b)
4.b Aromatic/amide H refined with riding coordinates:
 C2(H2), C4(H4), C7(H7), C9(H9), C21(H21), C23(H23), C24(H24), C25(H25),
 C27(H27), C28(H28), C29(H29), C30(H30), C32(H32), C34(H34), C35(H35), C36(H36),
  C38(H38), C39(H39), C40(H40), C41(H41)
4.c Idealised Me refined as rotating group:
 C14(H14a,H14b,H14c), C15(H15a,H15b,H15c), C16(H16a,H16b,H16c), C18(H18a,H18b,
 H18c), C19(H19a,H19b,H19c), C20(H20a,H20b,H20c)
;
_olex2_exptl_crystal_mounting_method "'in fomblin film on a micromount"
_olex2_submission_special_instructions 'No special instructions were received'
_oxdiff_exptl_absorpt_empirical_details
;
Empirical correction (ABSPACK) includes:
- Absorption correction using spherical harmonics
- Frame scaling
;
_oxdiff_exptl_absorpt_empirical_full_max 2.633
_oxdiff_exptl_absorpt_empirical_full_min 0.592

loop_
_space_group_symop_operation_xyz
'x, y, z'
'-x, -y, -z'

loop_
_atom_site_label
_atom_site_type_symbol
_atom_site_fract_x
_atom_site_fract_y
_atom_site_fract_z
_atom_site_U_iso_or_equiv
_atom_site_adp_type
_atom_site_occupancy
_atom_site_site_symmetry_order
_atom_site_calc_flag
_atom_site_refinement_flags_posn
O1 O 0.4675(14) 0.3937(15) 0.2983(11) 0.071(2) Uani 1 1 d .
N1 N 0.550(2) 0.2637(18) 0.5796(15) 0.071(2) Uani 1 1 d .
N2 N 0.6921(18) 0.2413(17) 0.3861(15) 0.071(2) Uani 1 1 d .
N3 N 0.3200(18) 0.3218(17) 0.5073(15) 0.071(2) Uani 1 1 d .
C1 C 0.771(3) 0.214(2) 0.545(2) 0.071(2) Uani 1 1 d .
C2 C 0.871(2) 0.177(2) 0.591(2) 0.071(2) Uani 1 1 d .
H2 H 0.944139 0.168179 0.548631 0.086 Uiso 1 1 calc R
C3 C 0.866(3) 0.153(2) 0.700(2) 0.071(2) Uani 1 1 d .
C4 C 0.764(3) 0.154(2) 0.7653(18) 0.071(2) Uani 1 1 d .
H4 H 0.762339 0.129505 0.839664 0.086 Uiso 1 1 calc R
C5 C 0.666(3) 0.192(2) 0.720(2) 0.071(2) Uani 1 1 d .
C6 C 0.542(3) 0.219(2) 0.755(2) 0.071(2) Uani 1 1 d .
C7 C 0.479(2) 0.207(2) 0.8572(19) 0.071(2) Uani 1 1 d .
H7 H 0.520227 0.171402 0.917118 0.086 Uiso 1 1 calc R
C8 C 0.358(3) 0.245(2) 0.872(2) 0.071(2) Uani 1 1 d .
C9 C 0.297(2) 0.288(2) 0.7851(19) 0.071(2) Uani 1 1 d .
H9 H 0.214227 0.314207 0.795271 0.086 Uiso 1 1 calc R
C10 C 0.353(3) 0.295(2) 0.682(2) 0.071(2) Uani 1 1 d .
C11 C 0.473(3) 0.257(2) 0.671(2) 0.071(2) Uani 1 1 d .
C12 C 0.660(3) 0.215(2) 0.610(2) 0.071(2) Uani 1 1 d .
C13 C 0.982(2) 0.110(3) 0.7464(19) 0.071(2) Uani 1 1 d .
C14 C 1.005(2) -0.025(2) 0.8054(14) 0.071(2) Uani 1 1 d .
H14A H 1.084163 -0.053226 0.826346 0.107 Uiso 1 1 calc GR
H14B H 0.998076 -0.061905 0.758690 0.107 Uiso 1 1 calc GR
H14C H 0.947703 -0.043400 0.868646 0.107 Uiso 1 1 calc GR
C15 C 0.975(2) 0.1609(19) 0.8322(14) 0.071(2) Uani 1 1 d .
H15A H 0.985154 0.241819 0.797919 0.107 Uiso 1 1 calc GR
H15B H 1.037447 0.113802 0.877143 0.107 Uiso 1 1 calc GR
H15C H 0.898993 0.159253 0.875765 0.107 Uiso 1 1 calc GR
C16 C 1.091(2) 0.131(2) 0.6719(14) 0.071(2) Uani 1 1 d .
H16A H 1.083414 0.215363 0.631919 0.107 Uiso 1 1 calc GR
H16B H 1.104124 0.090373 0.622772 0.107 Uiso 1 1 calc GR
H16C H 1.158220 0.101900 0.712124 0.107 Uiso 1 1 calc GR
C17 C 0.291(2) 0.237(3) 0.9833(19) 0.071(2) Uani 1 1 d .
C18 C 0.340(2) 0.2990(19) 1.0298(14) 0.071(2) Uani 1 1 d .
H18A H 0.293150 0.298563 1.097332 0.107 Uiso 1 1 calc GR
H18B H 0.337090 0.380034 0.980861 0.107 Uiso 1 1 calc GR
H18C H 0.421134 0.259211 1.041441 0.107 Uiso 1 1 calc GR
C19 C 0.157(2) 0.2890(19) 0.9821(14) 0.071(2) Uani 1 1 d .
H19A H 0.124590 0.250636 0.950067 0.107 Uiso 1 1 calc GR
H19B H 0.143836 0.373181 0.940723 0.107 Uiso 1 1 calc GR
H19C H 0.119032 0.276022 1.054730 0.107 Uiso 1 1 calc GR
C20 C 0.3081(19) 0.103(2) 1.0556(15) 0.071(2) Uani 1 1 d .
H20A H 0.390674 0.070644 1.065908 0.107 Uiso 1 1 calc GR
H20B H 0.283422 0.061459 1.021606 0.107 Uiso 1 1 calc GR
H20C H 0.260515 0.095121 1.124337 0.107 Uiso 1 1 calc GR
C21 C 0.782(2) 0.223(2) 0.4338(17) 0.071(2) Uani 1 1 d .
H21 H 0.857695 0.215972 0.395219 0.086 Uiso 1 1 calc R
C22 C 0.724(2) 0.257(3) 0.275(2) 0.071(2) Uani 1 1 d .
C23 C 0.785(2) 0.339(2) 0.204(2) 0.071(2) Uani 1 1 d .
H23 H 0.812789 0.385710 0.227297 0.086 Uiso 1 1 calc R
C24 C 0.805(2) 0.351(2) 0.099(2) 0.071(2) Uani 1 1 d .
H24 H 0.844968 0.409122 0.048322 0.086 Uiso 1 1 calc R
C25 C 0.767(2) 0.279(3) 0.0676(19) 0.071(2) Uani 1 1 d .
H25 H 0.778640 0.289862 -0.005164 0.086 Uiso 1 1 calc R
C26 C 0.711(2) 0.191(3) 0.142(3) 0.071(2) Uani 1 1 d .
C27 C 0.676(2) 0.119(2) 0.1049(18) 0.071(2) Uani 1 1 d .
H27 H 0.693674 0.128114 0.032215 0.086 Uiso 1 1 calc R
C28 C 0.614(2) 0.033(2) 0.1751(19) 0.071(2) Uani 1 1 d .
H28 H 0.586546 -0.012990 0.150242 0.086 Uiso 1 1 calc R
C29 C 0.593(2) 0.018(2) 0.283(2) 0.071(2) Uani 1 1 d .
H29 H 0.559616 -0.045347 0.332114 0.086 Uiso 1 1 calc R
C30 C 0.619(2) 0.093(3) 0.3176(19) 0.071(2) Uani 1 1 d .
H30 H 0.593272 0.089428 0.388127 0.086 Uiso 1 1 calc R
C31 C 0.683(2) 0.171(3) 0.250(2) 0.071(2) Uani 1 1 d .
C32 C 0.288(2) 0.326(2) 0.5996(19) 0.071(2) Uani 1 1 d .
H32 H 0.206340 0.355390 0.614502 0.086 Uiso 1 1 calc R
C33 C 0.228(3) 0.354(3) 0.4427(19) 0.071(2) Uani 1 1 d .
C34 C 0.157(2) 0.463(2) 0.4176(16) 0.071(2) Uani 1 1 d .
H34 H 0.167784 0.517051 0.444285 0.086 Uiso 1 1 calc R
C35 C 0.069(2) 0.498(2) 0.3531(16) 0.071(2) Uani 1 1 d .
H35 H 0.020289 0.573853 0.337567 0.086 Uiso 1 1 calc R
C36 C 0.053(2) 0.422(3) 0.3117(16) 0.071(2) Uani 1 1 d .
H36 H -0.004702 0.443588 0.266464 0.086 Uiso 1 1 calc R
C37 C 0.131(3) 0.306(3) 0.3422(19) 0.071(2) Uani 1 1 d .
C38 C 0.118(2) 0.216(3) 0.3058(17) 0.071(2) Uani 1 1 d .
H38 H 0.058878 0.234173 0.262934 0.086 Uiso 1 1 calc R
C39 C 0.187(2) 0.113(2) 0.3325(16) 0.071(2) Uani 1 1 d .
H39 H 0.175160 0.058370 0.307899 0.086 Uiso 1 1 calc R
C40 C 0.275(2) 0.077(2) 0.3923(17) 0.071(2) Uani 1 1 d .
H40 H 0.323996 0.001104 0.405595 0.086 Uiso 1 1 calc R
C41 C 0.292(2) 0.152(3) 0.4341(16) 0.071(2) Uani 1 1 d .
H41 H 0.350192 0.128834 0.479639 0.086 Uiso 1 1 calc R
C42 C 0.219(3) 0.263(3) 0.4044(19) 0.071(2) Uani 1 1 d .
C43 C 0.451(2) 0.381(2) 0.2075(16) 0.071(2) Uani 1 1 d .
H43A H 0.428912 0.305765 0.226146 0.086 Uiso 1 1 calc R
H43B H 0.523707 0.383087 0.156943 0.086 Uiso 1 1 calc R
C44 C 0.352(2) 0.484(2) 0.1589(15) 0.071(2) Uani 1 1 d .
H44A H 0.274503 0.468677 0.194734 0.086 Uiso 1 1 calc R
H44B H 0.356207 0.501895 0.082255 0.086 Uiso 1 1 calc R
C45 C 0.379(2) 0.584(2) 0.1794(15) 0.071(2) Uani 1 1 d .
H45A H 0.425041 0.631778 0.116961 0.086 Uiso 1 1 calc R
H45B H 0.306217 0.636037 0.198383 0.086 Uiso 1 1 calc R
C46 C 0.448(2) 0.519(2) 0.2699(15) 0.071(2) Uani 1 1 d .
H46A H 0.524824 0.541603 0.250955 0.086 Uiso 1 1 calc R
H46B H 0.406475 0.540096 0.331623 0.086 Uiso 1 1 calc R
Li1 Li 0.503(4) 0.304(4) 0.440(3) 0.071(2) Uani 1 1 d .

loop_
_atom_site_aniso_label
_atom_site_aniso_U_11
_atom_site_aniso_U_22
_atom_site_aniso_U_33
_atom_site_aniso_U_23
_atom_site_aniso_U_13
_atom_site_aniso_U_12
O1 0.032(4) 0.124(5) 0.037(4) -0.023(3) -0.011(3) 0.009(3)
N1 0.032(4) 0.124(5) 0.037(4) -0.023(3) -0.011(3) 0.009(3)
N2 0.032(4) 0.124(5) 0.037(4) -0.023(3) -0.011(3) 0.009(3)
N3 0.032(4) 0.124(5) 0.037(4) -0.023(3) -0.011(3) 0.009(3)
C1 0.032(4) 0.124(5) 0.037(4) -0.023(3) -0.011(3) 0.009(3)
C2 0.032(4) 0.124(5) 0.037(4) -0.023(3) -0.011(3) 0.009(3)
C3 0.032(4) 0.124(5) 0.037(4) -0.023(3) -0.011(3) 0.009(3)
C4 0.032(4) 0.124(5) 0.037(4) -0.023(3) -0.011(3) 0.009(3)
C5 0.032(4) 0.124(5) 0.037(4) -0.023(3) -0.011(3) 0.009(3)
C6 0.032(4) 0.124(5) 0.037(4) -0.023(3) -0.011(3) 0.009(3)
C7 0.032(4) 0.124(5) 0.037(4) -0.023(3) -0.011(3) 0.009(3)
C8 0.032(4) 0.124(5) 0.037(4) -0.023(3) -0.011(3) 0.009(3)
C9 0.032(4) 0.124(5) 0.037(4) -0.023(3) -0.011(3) 0.009(3)
C10 0.032(4) 0.124(5) 0.037(4) -0.023(3) -0.011(3) 0.009(3)
C11 0.032(4) 0.124(5) 0.037(4) -0.023(3) -0.011(3) 0.009(3)
C12 0.032(4) 0.124(5) 0.037(4) -0.023(3) -0.011(3) 0.009(3)
C13 0.032(4) 0.124(5) 0.037(4) -0.023(3) -0.011(3) 0.009(3)
C14 0.032(4) 0.124(5) 0.037(4) -0.023(3) -0.011(3) 0.009(3)
C15 0.032(4) 0.124(5) 0.037(4) -0.023(3) -0.011(3) 0.009(3)
C16 0.032(4) 0.124(5) 0.037(4) -0.023(3) -0.011(3) 0.009(3)
C17 0.032(4) 0.124(5) 0.037(4) -0.023(3) -0.011(3) 0.009(3)
C18 0.032(4) 0.124(5) 0.037(4) -0.023(3) -0.011(3) 0.009(3)
C19 0.032(4) 0.124(5) 0.037(4) -0.023(3) -0.011(3) 0.009(3)
C20 0.032(4) 0.124(5) 0.037(4) -0.023(3) -0.011(3) 0.009(3)
C21 0.032(4) 0.124(5) 0.037(4) -0.023(3) -0.011(3) 0.009(3)
C22 0.032(4) 0.124(5) 0.037(4) -0.023(3) -0.011(3) 0.009(3)
C23 0.032(4) 0.124(5) 0.037(4) -0.023(3) -0.011(3) 0.009(3)
C24 0.032(4) 0.124(5) 0.037(4) -0.023(3) -0.011(3) 0.009(3)
C25 0.032(4) 0.124(5) 0.037(4) -0.023(3) -0.011(3) 0.009(3)
C26 0.032(4) 0.124(5) 0.037(4) -0.023(3) -0.011(3) 0.009(3)
C27 0.032(4) 0.124(5) 0.037(4) -0.023(3) -0.011(3) 0.009(3)
C28 0.032(4) 0.124(5) 0.037(4) -0.023(3) -0.011(3) 0.009(3)
C29 0.032(4) 0.124(5) 0.037(4) -0.023(3) -0.011(3) 0.009(3)
C30 0.032(4) 0.124(5) 0.037(4) -0.023(3) -0.011(3) 0.009(3)
C31 0.032(4) 0.124(5) 0.037(4) -0.023(3) -0.011(3) 0.009(3)
C32 0.032(4) 0.124(5) 0.037(4) -0.023(3) -0.011(3) 0.009(3)
C33 0.032(4) 0.124(5) 0.037(4) -0.023(3) -0.011(3) 0.009(3)
C34 0.032(4) 0.124(5) 0.037(4) -0.023(3) -0.011(3) 0.009(3)
C35 0.032(4) 0.124(5) 0.037(4) -0.023(3) -0.011(3) 0.009(3)
C36 0.032(4) 0.124(5) 0.037(4) -0.023(3) -0.011(3) 0.009(3)
C37 0.032(4) 0.124(5) 0.037(4) -0.023(3) -0.011(3) 0.009(3)
C38 0.032(4) 0.124(5) 0.037(4) -0.023(3) -0.011(3) 0.009(3)
C39 0.032(4) 0.124(5) 0.037(4) -0.023(3) -0.011(3) 0.009(3)
C40 0.032(4) 0.124(5) 0.037(4) -0.023(3) -0.011(3) 0.009(3)
C41 0.032(4) 0.124(5) 0.037(4) -0.023(3) -0.011(3) 0.009(3)
C42 0.032(4) 0.124(5) 0.037(4) -0.023(3) -0.011(3) 0.009(3)
C43 0.032(4) 0.124(5) 0.037(4) -0.023(3) -0.011(3) 0.009(3)
C44 0.032(4) 0.124(5) 0.037(4) -0.023(3) -0.011(3) 0.009(3)
C45 0.032(4) 0.124(5) 0.037(4) -0.023(3) -0.011(3) 0.009(3)
C46 0.032(4) 0.124(5) 0.037(4) -0.023(3) -0.011(3) 0.009(3)
Li1 0.032(4) 0.124(5) 0.037(4) -0.023(3) -0.011(3) 0.009(3)

loop_
_atom_type_symbol
_atom_type_description
_atom_type_scat_dispersion_real
_atom_type_scat_dispersion_imag
_atom_type_scat_source
C C 0.0181 0.0091 'International Tables Vol C Tables 4.2.6.8 and 6.1.1.4'
H H 0.0000 0.0000 'International Tables Vol C Tables 4.2.6.8 and 6.1.1.4'
Li Li 0.0008 0.0003 'International Tables Vol C Tables 4.2.6.8 and 6.1.1.4'
N N 0.0311 0.0180 'International Tables Vol C Tables 4.2.6.8 and 6.1.1.4'
O O 0.0492 0.0322 'International Tables Vol C Tables 4.2.6.8 and 6.1.1.4'

loop_
_exptl_crystal_face_index_h
_exptl_crystal_face_index_k
_exptl_crystal_face_index_l
_exptl_crystal_face_perp_dist
-1 7 0 0.0213
-6 -1 4 0.0440
0 2 9 0.0347
-1 -2 -9 0.0467
4 0 -6 0.0252
1 -7 0 0.0213
7 2 -1 0.0573

loop_
_geom_angle_atom_site_label_1
_geom_angle_atom_site_label_2
_geom_angle_atom_site_label_3
_geom_angle
C43 O1 C46 104.4(15)
C43 O1 Li1 142(2)
C46 O1 Li1 114(2)
C11 N1 C12 106(2)
C11 N1 Li1 124(2)
C12 N1 Li1 128(2)
C21 N2 C22 113(2)
C21 N2 Li1 127(2)
C22 N2 Li1 117.5(19)
C32 N3 C33 116(2)
C32 N3 Li1 121(2)
C33 N3 Li1 121.3(19)
C2 C1 C12 120(3)
C2 C1 C21 117(3)
C12 C1 C21 121(3)
C1 C2 H2 119.7
C1 C2 C3 121(3)
C3 C2 H2 119.7
C2 C3 C13 118(3)
C4 C3 C2 122(3)
C4 C3 C13 120(3)
C3 C4 H4 121.5
C5 C4 C3 117(3)
C5 C4 H4 121.5
C4 C5 C6 136(3)
C4 C5 C12 125(3)
C6 C5 C12 99(3)
C7 C6 C5 132(3)
C7 C6 C11 116(3)
C11 C6 C5 112(3)
C6 C7 H7 118.9
C8 C7 C6 122(3)
C8 C7 H7 118.9
C7 C8 C9 119(3)
C7 C8 C17 121(2)
C9 C8 C17 120(3)
C8 C9 H9 118.6
C8 C9 C10 123(3)
C10 C9 H9 118.6
C11 C10 C9 117(3)
C11 C10 C32 122(3)
C32 C10 C9 121(3)
N1 C11 C6 107(3)
N1 C11 C10 129(3)
C10 C11 C6 123(3)
N1 C12 C1 128(3)
N1 C12 C5 115(3)
C1 C12 C5 115(3)
C3 C13 C14 110(2)
C3 C13 C15 111(2)
C14 C13 C15 105.1(18)
C16 C13 C3 118(2)
C16 C13 C14 105(2)
C16 C13 C15 108(2)
C13 C14 H14A 109.5
C13 C14 H14B 109.5
C13 C14 H14C 109.5
H14A C14 H14B 109.5
H14A C14 H14C 109.5
H14B C14 H14C 109.5
C13 C15 H15A 109.5
C13 C15 H15B 109.5
C13 C15 H15C 109.5
H15A C15 H15B 109.5
H15A C15 H15C 109.5
H15B C15 H15C 109.5
C13 C16 H16A 109.5
C13 C16 H16B 109.5
C13 C16 H16C 109.5
H16A C16 H16B 109.5
H16A C16 H16C 109.5
H16B C16 H16C 109.5
C8 C17 C19 113(2)
C8 C17 C20 108(2)
C18 C17 C8 110(2)
C18 C17 C19 109(2)
C18 C17 C20 109.6(18)
C19 C17 C20 108(2)
C17 C18 H18A 109.5
C17 C18 H18B 109.5
C17 C18 H18C 109.5
H18A C18 H18B 109.5
H18A C18 H18C 109.5
H18B C18 H18C 109.5
C17 C19 H19A 109.5
C17 C19 H19B 109.5
C17 C19 H19C 109.5
H19A C19 H19B 109.5
H19A C19 H19C 109.5
H19B C19 H19C 109.5
C17 C20 H20A 109.5
C17 C20 H20B 109.5
C17 C20 H20C 109.5
H20A C20 H20B 109.5
H20A C20 H20C 109.5
H20B C20 H20C 109.5
N2 C21 C1 123(3)
N2 C21 H21 118.3
C1 C21 H21 118.3
N2 C22 C31 110(3)
C23 C22 N2 124(3)
C23 C22 C31 126(3)
C22 C23 H23 120.4
C22 C23 C24 119(3)
C24 C23 H23 120.4
C23 C24 H24 120.3
C25 C24 C23 119(3)
C25 C24 H24 120.3
C24 C25 H25 119.4
C24 C25 C26 121(3)
C26 C25 H25 119.4
C25 C26 C27 118(3)
C31 C26 C25 125(3)
C31 C26 C27 117(3)
C26 C27 H27 119.8
C28 C27 C26 120(3)
C28 C27 H27 119.8
C27 C28 H28 120.8
C29 C28 C27 118(3)
C29 C28 H28 120.8
C28 C29 H29 119.3
C30 C29 C28 121(3)
C30 C29 H29 119.3
C29 C30 H30 120.5
C31 C30 C29 119(3)
C31 C30 H30 120.5
C26 C31 C22 109(3)
C30 C31 C22 127(3)
C30 C31 C26 123(3)
N3 C32 C10 130(3)
N3 C32 H32 114.8
C10 C32 H32 114.8
N3 C33 C42 116(3)
C34 C33 N3 120(3)
C34 C33 C42 123(3)
C33 C34 H34 119.4
C33 C34 C35 121(3)
C35 C34 H34 119.4
C34 C35 H35 119.7
C36 C35 C34 121(3)
C36 C35 H35 119.7
C35 C36 H36 122.2
C35 C36 C37 116(3)
C37 C36 H36 122.2
C36 C37 C38 120(3)
C42 C37 C36 129(3)
C42 C37 C38 111(3)
C37 C38 H38 119.9
C39 C38 C37 120(3)
C39 C38 H38 119.9
C38 C39 H39 117.2
C38 C39 C40 126(3)
C40 C39 H39 117.2
C39 C40 H40 120.3
C39 C40 C41 119(3)
C41 C40 H40 120.3
C40 C41 H41 122.5
C40 C41 C42 115(3)
C42 C41 H41 122.5
C37 C42 C33 111(3)
C37 C42 C41 128(3)
C41 C42 C33 121(3)
O1 C43 H43A 110.5
O1 C43 H43B 110.5
O1 C43 C44 106.1(19)
H43A C43 H43B 108.7
C44 C43 H43A 110.5
C44 C43 H43B 110.5
C43 C44 H44A 111.4
C43 C44 H44B 111.4
C43 C44 C45 102(2)
H44A C44 H44B 109.3
C45 C44 H44A 111.4
C45 C44 H44B 111.4
C44 C45 H45A 111.3
C44 C45 H45B 111.3
H45A C45 H45B 109.2
C46 C45 C44 102(2)
C46 C45 H45A 111.3
C46 C45 H45B 111.3
O1 C46 C45 111(2)
O1 C46 H46A 109.3
O1 C46 H46B 109.3
C45 C46 H46A 109.3
C45 C46 H46B 109.3
H46A C46 H46B 108.0
O1 Li1 N1 160(3)
O1 Li1 N2 92.7(18)
O1 Li1 N3 93.6(19)
N1 Li1 N2 87.5(19)
N1 Li1 N3 90.5(18)
N3 Li1 N2 167(3)

loop_
_geom_bond_atom_site_label_1
_geom_bond_atom_site_label_2
_geom_bond_distance
O1 C43 1.401(19)
O1 C46 1.45(2)
O1 Li1 1.92(4)
N1 C11 1.38(2)
N1 C12 1.38(3)
N1 Li1 1.97(4)
N2 C21 1.31(2)
N2 C22 1.46(2)
N2 Li1 2.25(5)
N3 C32 1.27(2)
N3 C33 1.44(3)
N3 Li1 2.17(5)
C1 C2 1.36(3)
C1 C12 1.43(3)
C1 C21 1.49(3)
C2 H2 0.9500
C2 C3 1.42(2)
C3 C4 1.35(3)
C3 C13 1.53(3)
C4 H4 0.9500
C4 C5 1.33(3)
C5 C6 1.44(3)
C5 C12 1.45(3)
C6 C7 1.43(3)
C6 C11 1.44(3)
C7 H7 0.9500
C7 C8 1.39(3)
C8 C9 1.39(2)
C8 C17 1.55(3)
C9 H9 0.9500
C9 C10 1.42(3)
C10 C11 1.38(3)
C10 C32 1.39(3)
C13 C14 1.55(3)
C13 C15 1.56(3)
C13 C16 1.50(3)
C14 H14A 0.9800
C14 H14B 0.9800
C14 H14C 0.9800
C15 H15A 0.9800
C15 H15B 0.9800
C15 H15C 0.9800
C16 H16A 0.9800
C16 H16B 0.9800
C16 H16C 0.9800
C17 C18 1.50(3)
C17 C19 1.56(3)
C17 C20 1.57(3)
C18 H18A 0.9800
C18 H18B 0.9800
C18 H18C 0.9800
C19 H19A 0.9800
C19 H19B 0.9800
C19 H19C 0.9800
C20 H20A 0.9800
C20 H20B 0.9800
C20 H20C 0.9800
C21 H21 0.9500
C22 C23 1.36(3)
C22 C31 1.51(3)
C23 H23 0.9500
C23 C24 1.38(2)
C24 H24 0.9500
C24 C25 1.38(3)
C25 H25 0.9500
C25 C26 1.41(3)
C26 C27 1.41(3)
C26 C31 1.40(3)
C27 H27 0.9500
C27 C28 1.41(3)
C28 H28 0.9500
C28 C29 1.40(2)
C29 H29 0.9500
C29 C30 1.37(3)
C30 H30 0.9500
C30 C31 1.35(3)
C32 H32 0.9500
C33 C34 1.36(3)
C33 C42 1.51(3)
C34 H34 0.9500
C34 C35 1.40(3)
C35 H35 0.9500
C35 C36 1.39(3)
C36 H36 0.9500
C36 C37 1.46(3)
C37 C38 1.49(3)
C37 C42 1.36(3)
C38 H38 0.9500
C38 C39 1.30(3)
C39 H39 0.9500
C39 C40 1.35(3)
C40 H40 0.9500
C40 C41 1.38(3)
C41 H41 0.9500
C41 C42 1.40(3)
C43 H43A 0.9900
C43 H43B 0.9900
C43 C44 1.53(3)
C44 H44A 0.9900
C44 H44B 0.9900
C44 C45 1.55(3)
C45 H45A 0.9900
C45 H45B 0.9900
C45 C46 1.49(2)
C46 H46A 0.9900
C46 H46B 0.9900

loop_
_exptl_oxdiff_crystal_face_indexfrac_h
_exptl_oxdiff_crystal_face_indexfrac_k
_exptl_oxdiff_crystal_face_indexfrac_l
_exptl_oxdiff_crystal_face_x
_exptl_oxdiff_crystal_face_y
_exptl_oxdiff_crystal_face_z
-0.8211 7.1743 0.0652 -0.9767 0.1854 0.0289
-6.0823 -0.9388 3.9778 0.1911 0.9466 -0.2986
0.0124 2.1773 8.9639 0.1145 0.3695 -0.9467
-1.0188 -2.1726 -8.9621 -0.1342 -0.2367 0.9674
4.0522 -0.1047 -5.9712 -0.1800 -0.7674 0.5497
0.8211 -7.1743 -0.0652 0.9767 -0.1854 -0.0289
7.1016 2.0012 -0.9887 -0.1789 -0.9537 -0.0373
